data_7235563
loop_
_publ_author_name
'Lin, Rui-Lian'
'Sun, Wen-Qi'
'Yao, Wen-Rui'
'Zhu, Jing'
'Liu, Jing-Xin'

_publ_section_title
;
 Anion concentration control in the self-assembly of symmetrical
 \a,\a&#x2032;,\d,\d&#x2032;-tetramethyl-cucurbit[6]uril-based tubular
 architectures
;
_journal_issue 35
_journal_name_full 'RSC Advances'
_journal_page_first 18323
_journal_paper_doi 10.1039/c4ra01671h
_journal_volume 4
_journal_year 2014
_chemical_formula_moiety 'C40 H44 N24 O12, 14(H2 O)'
_chemical_formula_sum 'C40 H72 N24 O26'
_chemical_formula_weight 1305.22
_space_group_IT_number 14
_space_group_name_Hall '-P 2ybc'
_space_group_name_H-M_alt 'P 1 21/c 1'
_symmetry_cell_setting monoclinic
_symmetry_space_group_name_H-M 'P 1 21/c 1'
_atom_sites_solution_hydrogens geom
_atom_sites_solution_primary direct
_atom_sites_solution_secondary difmap
_audit_creation_method SHELXL-97
_cell_angle_alpha 90.00
_cell_angle_beta 97.066(4)
_cell_angle_gamma 90.00
_cell_formula_units_Z 4
_cell_length_a 14.5472(16)
_cell_length_b 14.6987(17)
_cell_length_c 31.549(4)
_cell_measurement_reflns_used 5640
_cell_measurement_temperature 273(2)
_cell_measurement_theta_max 20.64
_cell_measurement_theta_min 2.39
_cell_volume 6694.7(14)
_computing_cell_refinement 'Bruker SMART'
_computing_data_collection 'Bruker SMART'
_computing_data_reduction 'Bruker SAINT'
_computing_molecular_graphics 'Bruker SHELXTL'
_computing_publication_material 'Bruker SHELXTL'
_computing_structure_refinement 'Bruker SHELXTL'
_computing_structure_solution 'Bruker SHELXTL'
_diffrn_ambient_temperature 273(2)
_diffrn_measured_fraction_theta_full 1.000
_diffrn_measured_fraction_theta_max 1.000
_diffrn_measurement_device_type 'Bruker CCD Area Detector'
_diffrn_measurement_method '\f and \w scan'
_diffrn_radiation_monochromator graphite
_diffrn_radiation_source 'fine-focus sealed tube'
_diffrn_radiation_type MoK\a
_diffrn_radiation_wavelength 0.71073
_diffrn_reflns_av_R_equivalents 0.0872
_diffrn_reflns_av_sigmaI/netI 0.0710
_diffrn_reflns_limit_h_max 16
_diffrn_reflns_limit_h_min -17
_diffrn_reflns_limit_k_max 17
_diffrn_reflns_limit_k_min -17
_diffrn_reflns_limit_l_max 37
_diffrn_reflns_limit_l_min -37
_diffrn_reflns_number 59972
_diffrn_reflns_theta_full 25.10
_diffrn_reflns_theta_max 25.10
_diffrn_reflns_theta_min 1.30
_diffrn_standards_decay_% none
_exptl_absorpt_coefficient_mu 0.109
_exptl_absorpt_correction_T_max 0.9796
_exptl_absorpt_correction_T_min 0.9702
_exptl_absorpt_correction_type multi-scan
_exptl_absorpt_process_details 'SADABS (Bruker, 2008)'
_exptl_crystal_colour yellow
_exptl_crystal_density_diffrn 1.295
_exptl_crystal_density_meas ?
_exptl_crystal_density_method 'not measured'
_exptl_crystal_description prism
_exptl_crystal_F_000 2752
_exptl_crystal_size_max 0.28
_exptl_crystal_size_mid 0.23
_exptl_crystal_size_min 0.19
_refine_diff_density_max 0.275
_refine_diff_density_min -0.266
_refine_diff_density_rms 0.068
_refine_ls_extinction_method none
_refine_ls_goodness_of_fit_ref 1.005
_refine_ls_hydrogen_treatment constr
_refine_ls_matrix_type full
_refine_ls_number_parameters 685
_refine_ls_number_reflns 11937
_refine_ls_number_restraints 0
_refine_ls_restrained_S_all 1.005
_refine_ls_R_factor_all 0.1139
_refine_ls_R_factor_gt 0.0670
_refine_ls_shift/su_max 0.001
_refine_ls_shift/su_mean 0.000
_refine_ls_structure_factor_coef Fsqd
_refine_ls_weighting_details 'calc w=1/[\s^2^(Fo^2^)+(0.0857P)^2^+0.0000P] where P=(Fo^2^+2Fc^2^)/3'
_refine_ls_weighting_scheme calc
_refine_ls_wR_factor_gt 0.1656
_refine_ls_wR_factor_ref 0.1821
_reflns_number_gt 6775
_reflns_number_total 11937
_reflns_threshold_expression >2sigma(I)
_cod_data_source_file c4ra01671h1.cif
_cod_data_source_block compound3
_cod_depositor_comments
;
The following automatic conversions were performed:

data item '_symmetry_cell_setting' value 'Monoclinic' was changed to
'monoclinic' in accordance with the
/home/saulius/struct/COD-crude-data/automatic-downloads/DataCite-retrospective/RSC/depositions/lib/dictionaries/cif_core.dic
dictionary named 'cif_core.dic' version 2.4.2 last updated on
2011-04-26.

data item '_exptl_crystal_density_meas' value 'not measured' was
changed to '?' -- the value is perceived as not measured.

Automatic conversion script
Id: cif_fix_values 6909 2019-04-08 15:41:33Z antanas 
;
_cod_original_cell_volume 6694.7(13)
_cod_original_sg_symbol_H-M P2(1)/c
_cod_database_code 7235563
_details_about_the_squeezed_material
;
loop_
  _platon_squeeze_void_nr
  _platon_squeeze_void_average_x
  _platon_squeeze_void_average_y
  _platon_squeeze_void_average_z
  _platon_squeeze_void_volume
  _platon_squeeze_void_count_electrons
  _platon_squeeze_void_content
   1 -0.100  0.750  0.086       126        65 ' '
   2 -0.168  0.250  0.250       515       236 ' '
   3 -0.100  0.750  0.750       515       253 ' '
   4  0.100  0.250  0.914       126        66 ' '
   5  0.400  0.750  0.414       126        62 ' '
   6  0.600  0.250  0.586       126        70 ' '
_platon_squeeze_details               '14 disordered waters were removed from the formula unit by the SQUEEZE process'
;

loop_
_symmetry_equiv_pos_as_xyz
'x, y, z'
'-x, y+1/2, -z+1/2'
'-x, -y, -z'
'x, -y-1/2, z-1/2'

loop_
_atom_site_label
_atom_site_type_symbol
_atom_site_fract_x
_atom_site_fract_y
_atom_site_fract_z
_atom_site_U_iso_or_equiv
_atom_site_adp_type
_atom_site_occupancy
_atom_site_symmetry_multiplicity
_atom_site_calc_flag
_atom_site_refinement_flags
O12 O 0.23533(15) 0.59216(15) 0.09720(7) 0.0604(6) Uani 1 1 d .
O11 O 0.19281(17) 0.59747(16) -0.09675(8) 0.0777(7) Uani 1 1 d .
O10 O -0.01541(16) 0.26176(17) 0.09039(9) 0.0800(8) Uani 1 1 d .
O9 O -0.05323(16) 0.27608(15) -0.10421(8) 0.0674(7) Uani 1 1 d .
O8 O 0.31695(17) 0.52845(15) -0.00406(7) 0.0679(7) Uani 1 1 d .
O7 O 0.05674(16) 0.19567(17) -0.01050(8) 0.0770(7) Uani 1 1 d .
O6 O 0.58261(15) 0.78330(15) -0.09390(7) 0.0660(6) Uani 1 1 d .
O5 O 0.61351(15) 0.78716(16) 0.09911(7) 0.0669(7) Uani 1 1 d .
O4 O 0.28487(16) 1.02681(16) 0.09453(8) 0.0717(7) Uani 1 1 d .
O3 O 0.75672(16) 0.97110(15) 0.09666(8) 0.0677(7) Uani 1 1 d .
O2 O 0.53122(15) 0.68731(17) 0.00602(7) 0.0695(7) Uani 1 1 d .
O1 O 0.18935(16) 0.93478(17) -0.00021(8) 0.0744(7) Uani 1 1 d .
N24 N 0.08323(15) 0.52552(16) -0.14352(8) 0.0458(6) Uani 1 1 d .
N23 N 0.23885(16) 0.43578(16) 0.09785(8) 0.0463(6) Uani 1 1 d .
N22 N 0.19873(16) 0.44458(17) -0.11050(7) 0.0481(6) Uani 1 1 d .
N21 N 0.28603(15) 0.39482(16) 0.02990(8) 0.0445(6) Uani 1 1 d .
N20 N 0.27044(16) 0.39689(16) -0.04020(8) 0.0449(6) Uani 1 1 d .
N19 N -0.01682(15) 0.39331(17) -0.14700(8) 0.0458(6) Uani 1 1 d .
N18 N 0.18500(16) 0.26302(17) 0.02740(8) 0.0503(6) Uani 1 1 d .
N17 N 0.09692(18) 0.31279(17) -0.11262(8) 0.0546(7) Uani 1 1 d .
N16 N 0.13940(17) 0.30303(16) 0.09617(8) 0.0517(7) Uani 1 1 d .
N15 N 0.17202(17) 0.26435(18) -0.04306(9) 0.0549(7) Uani 1 1 d .
N14 N 0.04667(15) 0.37599(17) 0.13513(8) 0.0470(6) Uani 1 1 d .
N13 N 0.14698(15) 0.50666(16) 0.13865(7) 0.0435(6) Uani 1 1 d .
N12 N 0.45840(15) 0.77800(16) 0.10861(7) 0.0451(6) Uani 1 1 d .
N11 N 0.42321(16) 0.78184(16) -0.09859(8) 0.0468(6) Uani 1 1 d .
N10 N 0.54522(16) 0.88641(16) 0.14280(8) 0.0457(6) Uani 1 1 d .
N9 N 0.64357(16) 1.01745(16) 0.13646(8) 0.0482(6) Uani 1 1 d .
N8 N 0.25134(16) 0.81474(17) -0.03428(8) 0.0497(6) Uani 1 1 d .
N7 N 0.50860(16) 1.11488(16) 0.13523(8) 0.0462(6) Uani 1 1 d .
N6 N 0.28635(16) 0.87861(17) -0.10059(8) 0.0495(6) Uani 1 1 d .
N5 N 0.40203(15) 0.71779(15) 0.03840(7) 0.0431(6) Uani 1 1 d .
N4 N 0.26748(16) 0.81743(17) 0.03625(8) 0.0488(6) Uani 1 1 d .
N3 N 0.38991(16) 0.72123(16) -0.03192(8) 0.0468(6) Uani 1 1 d .
N2 N 0.40988(16) 0.98328(15) 0.14160(8) 0.0454(6) Uani 1 1 d .
N1 N 0.32477(16) 0.87715(17) 0.10578(8) 0.0507(7) Uani 1 1 d .
C40 C 0.13709(19) 0.4126(2) 0.14905(9) 0.0462(7) Uani 1 1 d .
H40A H 0.1553 0.4015 0.1796 0.055 Uiso 1 1 calc R
C39 C 0.2091(2) 0.5200(2) 0.11014(9) 0.0463(8) Uani 1 1 d .
C38 C 0.27232(18) 0.30018(19) 0.01792(9) 0.0430(7) Uani 1 1 d .
H38A H 0.3248 0.2624 0.0297 0.052 Uiso 1 1 calc R
C37 C 0.2622(2) 0.3024(2) -0.03041(10) 0.0489(8) Uani 1 1 d .
H37A H 0.3107 0.2665 -0.0415 0.059 Uiso 1 1 calc R
C36 C 0.20078(19) 0.36341(19) 0.12196(9) 0.0450(7) Uani 1 1 d .
H36A H 0.2496 0.3299 0.1396 0.054 Uiso 1 1 calc R
C35 C 0.06497(19) 0.4358(2) -0.16130(9) 0.0469(8) Uani 1 1 d .
C34 C 0.1462(2) 0.3768(2) -0.13732(10) 0.0513(8) Uani 1 1 d .
C33 C 0.0032(2) 0.3228(2) -0.11949(10) 0.0502(8) Uani 1 1 d .
C32 C 0.31438(19) 0.4240(2) 0.07287(9) 0.0459(7) Uani 1 1 d .
H32A H 0.3474 0.4812 0.0721 0.055 Uiso 1 1 calc R
H32B H 0.3571 0.3795 0.0868 0.055 Uiso 1 1 calc R
C31 C 0.29357(19) 0.4475(2) -0.00450(10) 0.0467(8) Uani 1 1 d .
C30 C 0.28467(19) 0.4285(2) -0.08334(10) 0.0532(8) Uani 1 1 d .
H30A H 0.3204 0.4843 -0.0808 0.064 Uiso 1 1 calc R
H30B H 0.3203 0.3832 -0.0966 0.064 Uiso 1 1 calc R
C29 C -0.11285(19) 0.4175(2) -0.16108(10) 0.0514(8) Uani 1 1 d .
H29A H -0.1188 0.4319 -0.1913 0.062 Uiso 1 1 calc R
H29B H -0.1516 0.3650 -0.1576 0.062 Uiso 1 1 calc R
C28 C 0.0498(2) 0.3093(2) 0.10575(11) 0.0571(9) Uani 1 1 d .
C27 C 0.1310(2) 0.2383(2) -0.00922(12) 0.0571(9) Uani 1 1 d .
C26 C 0.0602(2) 0.4368(3) -0.20984(10) 0.0708(10) Uani 1 1 d .
H26A H 0.0089 0.4738 -0.2217 0.106 Uiso 1 1 calc R
H26B H 0.0519 0.3759 -0.2206 0.106 Uiso 1 1 calc R
H26C H 0.1166 0.4615 -0.2179 0.106 Uiso 1 1 calc R
C25 C 0.1610(2) 0.5286(2) -0.11522(10) 0.0474(7) Uani 1 1 d .
C24 C 0.1387(2) 0.2390(2) -0.08697(10) 0.0610(9) Uani 1 1 d .
H24A H 0.1903 0.2153 -0.1004 0.073 Uiso 1 1 calc R
H24B H 0.0936 0.1905 -0.0865 0.073 Uiso 1 1 calc R
C23 C 0.1695(2) 0.2310(2) 0.06924(11) 0.0567(9) Uani 1 1 d .
H23A H 0.2265 0.2047 0.0832 0.068 Uiso 1 1 calc R
H23B H 0.1229 0.1835 0.0661 0.068 Uiso 1 1 calc R
C22 C 0.0341(2) 0.6078(2) -0.15592(11) 0.0548(8) Uani 1 1 d .
H22A H 0.0761 0.6588 -0.1500 0.066 Uiso 1 1 calc R
H22B H 0.0156 0.6061 -0.1865 0.066 Uiso 1 1 calc R
C21 C 0.2067(2) 0.3266(3) -0.16610(11) 0.0745(11) Uani 1 1 d .
H21A H 0.2541 0.2933 -0.1488 0.112 Uiso 1 1 calc R
H21B H 0.2349 0.3698 -0.1833 0.112 Uiso 1 1 calc R
H21C H 0.1691 0.2851 -0.1843 0.112 Uiso 1 1 calc R
C20 C 0.45574(19) 0.8989(2) 0.15776(9) 0.0441(7) Uani 1 1 d .
C19 C 0.30353(19) 0.7282(2) 0.02626(9) 0.0438(7) Uani 1 1 d .
H19A H 0.2681 0.6785 0.0371 0.053 Uiso 1 1 calc R
C18 C 0.5463(2) 0.8144(2) 0.11474(10) 0.0466(8) Uani 1 1 d .
C17 C 0.4132(2) 0.70224(19) -0.07385(9) 0.0466(7) Uani 1 1 d .
H17A H 0.4707 0.6682 -0.0713 0.056 Uiso 1 1 calc R
H17B H 0.3652 0.6642 -0.0888 0.056 Uiso 1 1 calc R
C16 C 0.4408(2) 0.69731(19) 0.08213(9) 0.0474(8) Uani 1 1 d .
H16A H 0.3983 0.6579 0.0949 0.057 Uiso 1 1 calc R
H16B H 0.4985 0.6644 0.0817 0.057 Uiso 1 1 calc R
C15 C 0.6055(2) 1.1022(2) 0.15019(9) 0.0457(7) Uani 1 1 d .
H15A H 0.6191 1.1113 0.1811 0.055 Uiso 1 1 calc R
C14 C 0.29511(19) 0.72881(19) -0.02249(9) 0.0449(7) Uani 1 1 d .
H14A H 0.2574 0.6777 -0.0347 0.054 Uiso 1 1 calc R
C13 C 0.39412(19) 0.82413(19) 0.13298(9) 0.0434(7) Uani 1 1 d .
C12 C 0.2324(2) 0.8618(2) 0.00061(11) 0.0515(8) Uani 1 1 d .
C11 C 0.3359(2) 0.9674(2) 0.11215(10) 0.0493(8) Uani 1 1 d .
C10 C 0.4351(2) 1.07376(19) 0.15642(10) 0.0481(8) Uani 1 1 d .
H10A H 0.4550 1.0714 0.1869 0.058 Uiso 1 1 calc R
H10B H 0.3807 1.1124 0.1520 0.058 Uiso 1 1 calc R
C9 C 0.5073(2) 0.8140(2) -0.10783(9) 0.0444(7) Uani 1 1 d .
C8 C 0.2169(2) 0.8397(2) -0.07796(10) 0.0565(9) Uani 1 1 d .
H8A H 0.1921 0.7859 -0.0931 0.068 Uiso 1 1 calc R
H8B H 0.1667 0.8829 -0.0776 0.068 Uiso 1 1 calc R
C7 C 0.4495(2) 0.70772(19) 0.00478(10) 0.0450(7) Uani 1 1 d .
C6 C 0.3465(2) 0.8247(2) -0.12440(9) 0.0474(8) Uani 1 1 d .
H6A H 0.3112 0.7809 -0.1433 0.057 Uiso 1 1 calc R
C5 C 0.4640(3) 0.8957(3) 0.20639(10) 0.0688(10) Uani 1 1 d .
H5A H 0.5027 0.9448 0.2181 0.103 Uiso 1 1 calc R
H5B H 0.4910 0.8388 0.2163 0.103 Uiso 1 1 calc R
H5C H 0.4037 0.9016 0.2154 0.103 Uiso 1 1 calc R
C4 C 0.63046(19) 0.9322(2) 0.15794(10) 0.0475(8) Uani 1 1 d .
H4A H 0.6818 0.8921 0.1542 0.057 Uiso 1 1 calc R
H4B H 0.6318 0.9438 0.1883 0.057 Uiso 1 1 calc R
C3 C 0.7094(2) 1.0297(2) 0.10971(10) 0.0482(8) Uani 1 1 d .
C2 C 0.2467(2) 0.8418(2) 0.07815(10) 0.0553(8) Uani 1 1 d .
H2A H 0.2234 0.7885 0.0915 0.066 Uiso 1 1 calc R
H2B H 0.1979 0.8871 0.0753 0.066 Uiso 1 1 calc R
C1 C 0.3475(2) 0.7589(2) 0.16091(11) 0.0698(10) Uani 1 1 d .
H1A H 0.3117 0.7153 0.1432 0.105 Uiso 1 1 calc R
H1B H 0.3075 0.7924 0.1773 0.105 Uiso 1 1 calc R
H1C H 0.3938 0.7278 0.1799 0.105 Uiso 1 1 calc R

loop_
_atom_site_aniso_label
_atom_site_aniso_U_11
_atom_site_aniso_U_22
_atom_site_aniso_U_33
_atom_site_aniso_U_23
_atom_site_aniso_U_13
_atom_site_aniso_U_12
O12 0.0669(14) 0.0339(13) 0.0828(16) -0.0010(11) 0.0193(12) -0.0134(11)
O11 0.0755(17) 0.0504(16) 0.0998(19) -0.0150(14) -0.0191(14) -0.0073(13)
O10 0.0522(14) 0.0591(16) 0.130(2) -0.0263(15) 0.0155(14) -0.0207(12)
O9 0.0601(14) 0.0502(15) 0.0936(18) 0.0047(13) 0.0168(13) -0.0202(12)
O8 0.0846(17) 0.0432(15) 0.0730(16) 0.0048(12) -0.0019(12) -0.0180(12)
O7 0.0583(15) 0.0646(17) 0.108(2) -0.0023(14) 0.0106(13) -0.0199(13)
O6 0.0513(14) 0.0604(16) 0.0867(17) 0.0210(13) 0.0104(12) 0.0119(12)
O5 0.0470(13) 0.0680(17) 0.0885(17) -0.0193(13) 0.0197(12) 0.0043(11)
O4 0.0619(15) 0.0576(16) 0.0914(18) -0.0001(13) -0.0074(13) 0.0171(12)
O3 0.0590(14) 0.0442(15) 0.1033(19) 0.0026(13) 0.0236(13) 0.0095(12)
O2 0.0466(14) 0.0898(19) 0.0715(16) -0.0036(13) 0.0053(11) 0.0152(12)
O1 0.0649(15) 0.0550(16) 0.1024(19) -0.0028(13) 0.0065(13) 0.0234(13)
N24 0.0410(14) 0.0363(15) 0.0577(15) 0.0000(12) -0.0033(12) -0.0004(11)
N23 0.0407(13) 0.0334(15) 0.0667(16) -0.0005(13) 0.0137(12) 0.0008(11)
N22 0.0432(14) 0.0450(16) 0.0544(15) -0.0021(12) -0.0008(11) -0.0059(12)
N21 0.0404(13) 0.0309(14) 0.0616(17) 0.0043(13) 0.0046(11) -0.0014(11)
N20 0.0442(14) 0.0320(15) 0.0587(16) 0.0057(12) 0.0062(12) -0.0036(11)
N19 0.0392(14) 0.0416(16) 0.0568(16) 0.0014(13) 0.0063(11) -0.0052(11)
N18 0.0446(14) 0.0375(15) 0.0710(18) -0.0008(13) 0.0153(13) -0.0066(12)
N17 0.0530(16) 0.0391(16) 0.0696(18) 0.0060(13) -0.0002(13) -0.0065(13)
N16 0.0496(16) 0.0324(15) 0.0761(18) 0.0035(13) 0.0197(13) -0.0055(12)
N15 0.0420(15) 0.0486(17) 0.0719(19) 0.0031(14) -0.0018(13) -0.0063(12)
N14 0.0389(14) 0.0374(15) 0.0671(17) -0.0011(13) 0.0154(12) -0.0049(11)
N13 0.0412(14) 0.0381(15) 0.0526(15) -0.0011(12) 0.0113(11) -0.0067(11)
N12 0.0399(14) 0.0373(15) 0.0573(15) -0.0013(12) 0.0024(11) 0.0021(11)
N11 0.0452(14) 0.0345(15) 0.0610(16) 0.0072(12) 0.0071(12) 0.0068(11)
N10 0.0442(14) 0.0330(14) 0.0596(16) -0.0096(12) 0.0052(12) -0.0003(11)
N9 0.0490(15) 0.0316(15) 0.0634(16) 0.0065(13) 0.0043(13) -0.0026(12)
N8 0.0463(14) 0.0416(16) 0.0607(17) 0.0080(13) 0.0041(12) 0.0030(12)
N7 0.0440(14) 0.0354(15) 0.0587(15) 0.0078(12) 0.0049(12) 0.0010(11)
N6 0.0419(14) 0.0452(17) 0.0624(16) 0.0092(13) 0.0115(12) 0.0005(12)
N5 0.0384(13) 0.0383(15) 0.0514(15) -0.0024(11) 0.0002(11) 0.0022(11)
N4 0.0458(14) 0.0413(16) 0.0583(17) -0.0013(13) 0.0026(12) 0.0060(12)
N3 0.0417(14) 0.0373(15) 0.0606(16) 0.0015(12) 0.0027(12) 0.0024(11)
N2 0.0432(14) 0.0288(14) 0.0648(16) 0.0050(12) 0.0088(12) 0.0024(11)
N1 0.0452(14) 0.0337(15) 0.0714(18) -0.0052(13) 0.0003(12) 0.0061(12)
C40 0.0374(16) 0.054(2) 0.0465(17) 0.0123(15) 0.0016(13) -0.0017(14)
C39 0.0411(17) 0.046(2) 0.0488(18) 0.0034(16) -0.0068(14) -0.0090(15)
C38 0.0330(15) 0.0332(18) 0.063(2) 0.0065(14) 0.0086(13) 0.0050(12)
C37 0.0420(17) 0.0367(19) 0.067(2) -0.0025(15) 0.0035(14) 0.0058(14)
C36 0.0381(16) 0.0370(18) 0.0588(19) 0.0181(15) 0.0013(14) 0.0009(14)
C35 0.0380(16) 0.056(2) 0.0458(17) -0.0029(15) 0.0030(13) -0.0004(14)
C34 0.0440(17) 0.053(2) 0.0573(19) -0.0062(16) 0.0064(15) 0.0011(15)
C33 0.051(2) 0.041(2) 0.058(2) -0.0095(17) 0.0048(16) -0.0111(16)
C32 0.0358(16) 0.0417(19) 0.060(2) -0.0018(15) 0.0057(14) -0.0015(13)
C31 0.0341(16) 0.039(2) 0.066(2) -0.0001(18) 0.0030(14) -0.0010(14)
C30 0.0386(17) 0.059(2) 0.062(2) 0.0048(17) 0.0059(14) -0.0045(15)
C29 0.0367(16) 0.056(2) 0.061(2) -0.0131(16) 0.0021(14) -0.0064(14)
C28 0.049(2) 0.041(2) 0.083(2) 0.0153(18) 0.0116(17) -0.0075(16)
C27 0.050(2) 0.0304(18) 0.090(3) 0.0050(18) 0.0057(19) -0.0008(15)
C26 0.065(2) 0.084(3) 0.064(2) -0.0071(19) 0.0110(18) 0.008(2)
C25 0.0489(18) 0.0366(19) 0.0574(19) -0.0049(16) 0.0092(15) -0.0005(15)
C24 0.067(2) 0.0352(19) 0.078(2) -0.0063(17) -0.0034(18) -0.0017(16)
C23 0.065(2) 0.0272(17) 0.081(2) 0.0098(17) 0.0211(18) -0.0023(15)
C22 0.0448(18) 0.045(2) 0.076(2) 0.0117(17) 0.0130(16) -0.0030(15)
C21 0.063(2) 0.080(3) 0.082(3) -0.022(2) 0.0151(19) 0.018(2)
C20 0.0431(16) 0.0399(18) 0.0513(18) 0.0015(14) 0.0131(13) -0.0061(14)
C19 0.0400(16) 0.0345(18) 0.0558(19) -0.0008(14) 0.0013(13) -0.0065(13)
C18 0.0417(18) 0.045(2) 0.0526(19) 0.0131(16) 0.0027(14) 0.0045(15)
C17 0.0556(19) 0.0306(17) 0.0545(19) 0.0012(14) 0.0107(15) 0.0029(14)
C16 0.0543(18) 0.0268(17) 0.0589(19) -0.0003(14) -0.0018(15) 0.0016(14)
C15 0.0518(18) 0.0380(18) 0.0453(17) -0.0062(14) -0.0018(14) -0.0091(14)
C14 0.0401(16) 0.0311(17) 0.0621(19) 0.0003(14) 0.0010(14) -0.0084(13)
C13 0.0453(17) 0.0348(17) 0.0509(18) 0.0024(14) 0.0088(14) -0.0008(14)
C12 0.0337(16) 0.050(2) 0.070(2) 0.0007(18) 0.0062(15) 0.0018(15)
C11 0.0420(17) 0.046(2) 0.061(2) 0.0030(16) 0.0090(15) 0.0069(15)
C10 0.0534(18) 0.0316(18) 0.0613(19) -0.0115(15) 0.0150(15) 0.0014(14)
C9 0.0502(19) 0.0318(17) 0.0507(18) -0.0034(14) 0.0034(14) 0.0036(14)
C8 0.0375(17) 0.055(2) 0.074(2) 0.0168(17) -0.0048(15) -0.0030(15)
C7 0.0410(17) 0.0275(17) 0.065(2) -0.0036(14) 0.0013(15) 0.0009(13)
C6 0.0555(19) 0.0352(18) 0.0484(18) -0.0014(14) -0.0060(15) -0.0111(15)
C5 0.085(3) 0.070(3) 0.051(2) 0.0005(18) 0.0065(18) -0.008(2)
C4 0.0417(16) 0.0401(19) 0.0578(19) 0.0019(15) -0.0058(14) 0.0015(14)
C3 0.0431(17) 0.043(2) 0.0575(19) -0.0013(16) 0.0042(15) -0.0017(15)
C2 0.0379(17) 0.058(2) 0.068(2) -0.0040(17) -0.0006(15) -0.0001(15)
C1 0.076(2) 0.061(2) 0.074(2) 0.0012(19) 0.0166(19) -0.0215(19)

loop_
_atom_type_symbol
_atom_type_description
_atom_type_scat_dispersion_real
_atom_type_scat_dispersion_imag
_atom_type_scat_source
C C 0.0033 0.0016 'International Tables Vol C Tables 4.2.6.8 and 6.1.1.4'
H H 0.0000 0.0000 'International Tables Vol C Tables 4.2.6.8 and 6.1.1.4'
N N 0.0061 0.0033 'International Tables Vol C Tables 4.2.6.8 and 6.1.1.4'
O O 0.0106 0.0060 'International Tables Vol C Tables 4.2.6.8 and 6.1.1.4'

loop_
_geom_angle_atom_site_label_1
_geom_angle_atom_site_label_2
_geom_angle_atom_site_label_3
_geom_angle
_geom_angle_site_symmetry_1
_geom_angle_site_symmetry_3
C25 N24 C22 120.0(3) . .
C25 N24 C35 112.7(2) . .
C22 N24 C35 127.0(2) . .
C39 N23 C32 123.2(2) . .
C39 N23 C36 110.8(2) . .
C32 N23 C36 124.2(2) . .
C25 N22 C30 121.7(3) . .
C25 N22 C34 112.5(2) . .
C30 N22 C34 125.8(3) . .
C31 N21 C32 123.2(3) . .
C31 N21 C38 111.3(2) . .
C32 N21 C38 123.2(2) . .
C31 N20 C37 111.8(2) . .
C31 N20 C30 123.0(3) . .
C37 N20 C30 121.9(3) . .
C33 N19 C29 120.2(2) . .
C33 N19 C35 113.8(2) . .
C29 N19 C35 126.0(2) . .
C27 N18 C23 123.3(3) . .
C27 N18 C38 110.7(3) . .
C23 N18 C38 123.4(3) . .
C33 N17 C24 121.0(3) . .
C33 N17 C34 113.1(3) . .
C24 N17 C34 125.6(3) . .
C28 N16 C36 111.9(3) . .
C28 N16 C23 122.5(3) . .
C36 N16 C23 124.6(2) . .
C27 N15 C37 111.7(3) . .
C27 N15 C24 123.7(3) . .
C37 N15 C24 123.3(3) . .
C28 N14 C22 122.1(3) . 3_565
C28 N14 C40 111.9(2) . .
C22 N14 C40 124.6(3) 3_565 .
C39 N13 C40 112.5(2) . .
C39 N13 C29 120.6(3) . 3_565
C40 N13 C29 125.7(2) . 3_565
C18 N12 C13 113.1(2) . .
C18 N12 C16 119.5(2) . .
C13 N12 C16 127.3(2) . .
C9 N11 C17 123.5(2) . .
C9 N11 C6 112.1(2) . .
C17 N11 C6 123.0(2) . .
C18 N10 C4 119.5(2) . .
C18 N10 C20 112.8(2) . .
C4 N10 C20 127.2(2) . .
C3 N9 C4 123.1(3) . .
C3 N9 C15 113.2(2) . .
C4 N9 C15 121.8(2) . .
C12 N8 C14 111.4(2) . .
C12 N8 C8 124.1(3) . .
C14 N8 C8 123.7(3) . .
C9 N7 C15 113.0(2) 3_675 .
C9 N7 C10 122.2(2) 3_675 .
C15 N7 C10 122.6(2) . .
C3 N6 C8 123.3(3) 3_675 .
C3 N6 C6 112.2(2) 3_675 .
C8 N6 C6 123.2(3) . .
C7 N5 C19 113.1(2) . .
C7 N5 C16 123.2(2) . .
C19 N5 C16 121.9(2) . .
C12 N4 C2 123.2(3) . .
C12 N4 C19 111.3(3) . .
C2 N4 C19 122.9(2) . .
C7 N3 C17 123.6(3) . .
C7 N3 C14 110.9(2) . .
C17 N3 C14 122.9(2) . .
C11 N2 C10 122.1(2) . .
C11 N2 C20 112.4(2) . .
C10 N2 C20 125.4(2) . .
C11 N1 C2 121.1(3) . .
C11 N1 C13 112.0(2) . .
C2 N1 C13 126.6(3) . .
N13 C40 N14 113.9(2) . .
N13 C40 C36 104.2(2) . .
N14 C40 C36 104.4(2) . .
N13 C40 H40A 111.3 . .
N14 C40 H40A 111.3 . .
C36 C40 H40A 111.3 . .
O12 C39 N13 127.4(3) . .
O12 C39 N23 124.5(3) . .
N13 C39 N23 108.2(3) . .
N18 C38 N21 113.9(2) . .
N18 C38 C37 103.7(2) . .
N21 C38 C37 103.6(2) . .
N18 C38 H38A 111.7 . .
N21 C38 H38A 111.7 . .
C37 C38 H38A 111.7 . .
N20 C37 N15 114.6(2) . .
N20 C37 C38 103.8(2) . .
N15 C37 C38 104.1(2) . .
N20 C37 H37A 111.3 . .
N15 C37 H37A 111.3 . .
C38 C37 H37A 111.3 . .
N16 C36 N23 113.9(2) . .
N16 C36 C40 103.5(2) . .
N23 C36 C40 104.1(2) . .
N16 C36 H36A 111.6 . .
N23 C36 H36A 111.6 . .
C40 C36 H36A 111.6 . .
N24 C35 N19 112.8(2) . .
N24 C35 C26 111.3(3) . .
N19 C35 C26 112.1(2) . .
N24 C35 C34 102.9(2) . .
N19 C35 C34 101.9(2) . .
C26 C35 C34 115.2(2) . .
N22 C34 N17 112.7(2) . .
N22 C34 C21 112.0(3) . .
N17 C34 C21 111.1(3) . .
N22 C34 C35 102.1(2) . .
N17 C34 C35 102.8(2) . .
C21 C34 C35 115.6(3) . .
O9 C33 N19 125.6(3) . .
O9 C33 N17 126.0(3) . .
N19 C33 N17 108.4(3) . .
N21 C32 N23 113.8(2) . .
N21 C32 H32A 108.8 . .
N23 C32 H32A 108.8 . .
N21 C32 H32B 108.8 . .
N23 C32 H32B 108.8 . .
H32A C32 H32B 107.7 . .
O8 C31 N21 126.4(3) . .
O8 C31 N20 125.2(3) . .
N21 C31 N20 108.5(3) . .
N22 C30 N20 112.9(2) . .
N22 C30 H30A 109.0 . .
N20 C30 H30A 109.0 . .
N22 C30 H30B 109.0 . .
N20 C30 H30B 109.0 . .
H30A C30 H30B 107.8 . .
N13 C29 N19 114.5(2) 3_565 .
N13 C29 H29A 108.6 3_565 .
N19 C29 H29A 108.6 . .
N13 C29 H29B 108.6 3_565 .
N19 C29 H29B 108.6 . .
H29A C29 H29B 107.6 . .
O10 C28 N14 126.3(3) . .
O10 C28 N16 125.6(3) . .
N14 C28 N16 108.1(3) . .
O7 C27 N15 125.9(3) . .
O7 C27 N18 124.6(3) . .
N15 C27 N18 109.4(3) . .
C35 C26 H26A 109.5 . .
C35 C26 H26B 109.5 . .
H26A C26 H26B 109.5 . .
C35 C26 H26C 109.5 . .
H26A C26 H26C 109.5 . .
H26B C26 H26C 109.5 . .
O11 C25 N22 125.1(3) . .
O11 C25 N24 125.2(3) . .
N22 C25 N24 109.7(3) . .
N17 C24 N15 114.1(3) . .
N17 C24 H24A 108.7 . .
N15 C24 H24A 108.7 . .
N17 C24 H24B 108.7 . .
N15 C24 H24B 108.7 . .
H24A C24 H24B 107.6 . .
N18 C23 N16 112.8(2) . .
N18 C23 H23A 109.0 . .
N16 C23 H23A 109.0 . .
N18 C23 H23B 109.0 . .
N16 C23 H23B 109.0 . .
H23A C23 H23B 107.8 . .
N14 C22 N24 115.1(3) 3_565 .
N14 C22 H22A 108.5 3_565 .
N24 C22 H22A 108.5 . .
N14 C22 H22B 108.5 3_565 .
N24 C22 H22B 108.5 . .
H22A C22 H22B 107.5 . .
C34 C21 H21A 109.5 . .
C34 C21 H21B 109.5 . .
H21A C21 H21B 109.5 . .
C34 C21 H21C 109.5 . .
H21A C21 H21C 109.5 . .
H21B C21 H21C 109.5 . .
N10 C20 N2 112.4(2) . .
N10 C20 C5 111.1(2) . .
N2 C20 C5 110.6(2) . .
N10 C20 C13 103.3(2) . .
N2 C20 C13 102.2(2) . .
C5 C20 C13 116.8(2) . .
N5 C19 N4 114.1(2) . .
N5 C19 C14 102.8(2) . .
N4 C19 C14 103.0(2) . .
N5 C19 H19A 112.1 . .
N4 C19 H19A 112.1 . .
C14 C19 H19A 112.1 . .
O5 C18 N12 126.4(3) . .
O5 C18 N10 125.9(3) . .
N12 C18 N10 107.7(3) . .
N11 C17 N3 113.4(2) . .
N11 C17 H17A 108.9 . .
N3 C17 H17A 108.9 . .
N11 C17 H17B 108.9 . .
N3 C17 H17B 108.9 . .
H17A C17 H17B 107.7 . .
N12 C16 N5 113.3(2) . .
N12 C16 H16A 108.9 . .
N5 C16 H16A 108.9 . .
N12 C16 H16B 108.9 . .
N5 C16 H16B 108.9 . .
H16A C16 H16B 107.7 . .
N7 C15 N9 114.0(2) . .
N7 C15 C6 102.8(2) . 3_675
N9 C15 C6 102.9(2) . 3_675
N7 C15 H15A 112.1 . .
N9 C15 H15A 112.1 . .
C6 C15 H15A 112.1 3_675 .
N8 C14 N3 114.5(2) . .
N8 C14 C19 104.1(2) . .
N3 C14 C19 104.2(2) . .
N8 C14 H14A 111.2 . .
N3 C14 H14A 111.2 . .
C19 C14 H14A 111.2 . .
N12 C13 N1 112.4(2) . .
N12 C13 C1 112.1(3) . .
N1 C13 C1 110.6(2) . .
N12 C13 C20 103.1(2) . .
N1 C13 C20 103.3(2) . .
C1 C13 C20 115.0(2) . .
O1 C12 N4 125.1(3) . .
O1 C12 N8 125.2(3) . .
N4 C12 N8 109.7(3) . .
O4 C11 N1 125.1(3) . .
O4 C11 N2 124.8(3) . .
N1 C11 N2 110.1(3) . .
N2 C10 N7 113.9(2) . .
N2 C10 H10A 108.8 . .
N7 C10 H10A 108.8 . .
N2 C10 H10B 108.8 . .
N7 C10 H10B 108.8 . .
H10A C10 H10B 107.7 . .
O6 C9 N7 126.2(3) . 3_675
O6 C9 N11 125.5(3) . .
N7 C9 N11 108.3(2) 3_675 .
N6 C8 N8 113.1(2) . .
N6 C8 H8A 109.0 . .
N8 C8 H8A 109.0 . .
N6 C8 H8B 109.0 . .
N8 C8 H8B 109.0 . .
H8A C8 H8B 107.8 . .
O2 C7 N5 126.5(3) . .
O2 C7 N3 125.0(3) . .
N5 C7 N3 108.5(3) . .
N11 C6 N6 114.7(2) . .
N11 C6 C15 103.3(2) . 3_675
N6 C6 C15 103.3(2) . 3_675
N11 C6 H6A 111.6 . .
N6 C6 H6A 111.6 . .
C15 C6 H6A 111.6 3_675 .
C20 C5 H5A 109.5 . .
C20 C5 H5B 109.5 . .
H5A C5 H5B 109.5 . .
C20 C5 H5C 109.5 . .
H5A C5 H5C 109.5 . .
H5B C5 H5C 109.5 . .
N10 C4 N9 114.0(2) . .
N10 C4 H4A 108.8 . .
N9 C4 H4A 108.8 . .
N10 C4 H4B 108.8 . .
N9 C4 H4B 108.8 . .
H4A C4 H4B 107.6 . .
O3 C3 N9 126.2(3) . .
O3 C3 N6 125.7(3) . 3_675
N9 C3 N6 108.1(3) . 3_675
N4 C2 N1 114.1(2) . .
N4 C2 H2A 108.7 . .
N1 C2 H2A 108.7 . .
N4 C2 H2B 108.7 . .
N1 C2 H2B 108.7 . .
H2A C2 H2B 107.6 . .
C13 C1 H1A 109.5 . .
C13 C1 H1B 109.5 . .
H1A C1 H1B 109.5 . .
C13 C1 H1C 109.5 . .
H1A C1 H1C 109.5 . .
H1B C1 H1C 109.5 . .

loop_
_geom_bond_atom_site_label_1
_geom_bond_atom_site_label_2
_geom_bond_distance
_geom_bond_site_symmetry_2
O12 C39 1.215(3) .
O11 C25 1.230(3) .
O10 C28 1.228(4) .
O9 C33 1.214(4) .
O8 C31 1.237(3) .
O7 C27 1.246(4) .
O6 C9 1.216(3) .
O5 C18 1.216(3) .
O4 C11 1.234(4) .
O3 C3 1.206(4) .
O2 C7 1.221(3) .
O1 C12 1.241(4) .
N24 C25 1.353(4) .
N24 C22 1.435(4) .
N24 C35 1.445(4) .
N23 C39 1.382(4) .
N23 C32 1.439(3) .
N23 C36 1.456(4) .
N22 C25 1.353(4) .
N22 C30 1.446(3) .
N22 C34 1.461(4) .
N21 C31 1.348(4) .
N21 C32 1.433(4) .
N21 C38 1.449(4) .
N20 C31 1.357(4) .
N20 C37 1.430(4) .
N20 C30 1.476(4) .
N19 C33 1.360(4) .
N19 C29 1.457(4) .
N19 C35 1.463(4) .
N18 C27 1.364(4) .
N18 C23 1.445(4) .
N18 C38 1.447(3) .
N17 C33 1.362(4) .
N17 C24 1.442(4) .
N17 C34 1.464(4) .
N16 C28 1.377(4) .
N16 C36 1.438(4) .
N16 C23 1.458(4) .
N15 C27 1.341(4) .
N15 C37 1.437(4) .
N15 C24 1.458(4) .
N14 C28 1.354(4) .
N14 C22 1.434(4) 3_565
N14 C40 1.439(4) .
N13 C39 1.366(4) .
N13 C40 1.432(4) .
N13 C29 1.440(4) 3_565
N12 C18 1.378(4) .
N12 C13 1.450(4) .
N12 C16 1.455(4) .
N11 C9 1.375(4) .
N11 C17 1.424(4) .
N11 C6 1.443(4) .
N10 C18 1.381(4) .
N10 C4 1.439(3) .
N10 C20 1.450(4) .
N9 C3 1.363(4) .
N9 C4 1.449(4) .
N9 C15 1.451(4) .
N8 C12 1.356(4) .
N8 C14 1.443(4) .
N8 C8 1.454(4) .
N7 C9 1.358(4) 3_675
N7 C15 1.443(4) .
N7 C10 1.460(4) .
N6 C3 1.381(4) 3_675
N6 C8 1.427(4) .
N6 C6 1.456(4) .
N5 C7 1.343(4) .
N5 C19 1.445(3) .
N5 C16 1.457(3) .
N4 C12 1.345(4) .
N4 C2 1.437(4) .
N4 C19 1.462(4) .
N3 C7 1.373(4) .
N3 C17 1.433(4) .
N3 C14 1.450(4) .
N2 C11 1.353(4) .
N2 C10 1.442(4) .
N2 C20 1.469(4) .
N1 C11 1.348(4) .
N1 C2 1.440(4) .
N1 C13 1.466(4) .
C40 C36 1.519(4) .
C40 H40A 0.9800 .
C38 C37 1.514(4) .
C38 H38A 0.9800 .
C37 H37A 0.9800 .
C36 H36A 0.9800 .
C35 C26 1.525(4) .
C35 C34 1.581(4) .
C34 C21 1.530(4) .
C32 H32A 0.9700 .
C32 H32B 0.9700 .
C30 H30A 0.9700 .
C30 H30B 0.9700 .
C29 N13 1.440(4) 3_565
C29 H29A 0.9700 .
C29 H29B 0.9700 .
C26 H26A 0.9600 .
C26 H26B 0.9600 .
C26 H26C 0.9600 .
C24 H24A 0.9700 .
C24 H24B 0.9700 .
C23 H23A 0.9700 .
C23 H23B 0.9700 .
C22 N14 1.434(4) 3_565
C22 H22A 0.9700 .
C22 H22B 0.9700 .
C21 H21A 0.9600 .
C21 H21B 0.9600 .
C21 H21C 0.9600 .
C20 C5 1.525(4) .
C20 C13 1.565(4) .
C19 C14 1.528(4) .
C19 H19A 0.9800 .
C17 H17A 0.9700 .
C17 H17B 0.9700 .
C16 H16A 0.9700 .
C16 H16B 0.9700 .
C15 C6 1.563(4) 3_675
C15 H15A 0.9800 .
C14 H14A 0.9800 .
C13 C1 1.517(4) .
C10 H10A 0.9700 .
C10 H10B 0.9700 .
C9 N7 1.358(4) 3_675
C8 H8A 0.9700 .
C8 H8B 0.9700 .
C6 C15 1.563(4) 3_675
C6 H6A 0.9800 .
C5 H5A 0.9600 .
C5 H5B 0.9600 .
C5 H5C 0.9600 .
C4 H4A 0.9700 .
C4 H4B 0.9700 .
C3 N6 1.381(4) 3_675
C2 H2A 0.9700 .
C2 H2B 0.9700 .
C1 H1A 0.9600 .
C1 H1B 0.9600 .
C1 H1C 0.9600 .
